data_1520482
loop_
_publ_author_name
'Tizzard, G.'
'Threlfall, T.'
'Ling, S.'
'Coles, S.'

_publ_section_title
;
 (E)-2,4,6-trifluoro-N-(2,3-difluorobenzylidene)aniline
;
_journal_name_full 'Crystal Structure Report Archive'
_journal_page_first 1427
_journal_year 2010
_chemical_formula_sum 'C13 H0 F5 N'
_chemical_formula_weight 265.14
_space_group_IT_number 9
_symmetry_space_group_name_Hall 'C -2yc'
_symmetry_space_group_name_H-M 'C 1 c 1'
_atom_sites_solution_hydrogens geom
_atom_sites_solution_primary direct
_atom_sites_solution_secondary difmap
_cell_angle_alpha 90.00
_cell_angle_beta 98.55
_cell_angle_gamma 90.00
_cell_formula_units_Z 8
_cell_length_a 3.6878(3)
_cell_length_b 48.796(4)
_cell_length_c 12.4014(12)
_cell_measurement_temperature 120(2)
_cell_volume 2206.8(3)
_computing_structure_refinement 'SHELXL-97 (Sheldrick, 2008)'
_diffrn_ambient_temperature 120(2)
_diffrn_measured_fraction_theta_full 0.985
_diffrn_measured_fraction_theta_max 0.985
_diffrn_radiation_monochromator graphite
_diffrn_radiation_source 'fine-focus sealed tube'
_diffrn_radiation_type MoK\a
_diffrn_radiation_wavelength 0.71073
_diffrn_reflns_av_R_equivalents 0.1302
_diffrn_reflns_av_sigmaI/netI 0.1869
_diffrn_reflns_limit_h_max 4
_diffrn_reflns_limit_h_min -4
_diffrn_reflns_limit_k_max 54
_diffrn_reflns_limit_k_min -58
_diffrn_reflns_limit_l_max 14
_diffrn_reflns_limit_l_min -14
_diffrn_reflns_number 8377
_diffrn_reflns_theta_full 24.99
_diffrn_reflns_theta_max 24.99
_diffrn_reflns_theta_min 3.01
_exptl_absorpt_coefficient_mu 0.155
_exptl_absorpt_correction_T_max 0.9969
_exptl_absorpt_correction_T_min 0.9847
_exptl_crystal_density_diffrn 1.596
_exptl_crystal_density_method 'not measured'
_exptl_crystal_F_000 1040
_exptl_crystal_size_max 0.10
_exptl_crystal_size_mid 0.05
_exptl_crystal_size_min 0.02
_refine_diff_density_max 0.344
_refine_diff_density_min -0.408
_refine_diff_density_rms 0.088
_refine_ls_abs_structure_details 'Flack H D (1983), Acta Cryst. A39, 876-881'
_refine_ls_abs_structure_Flack 0.8(18)
_refine_ls_extinction_method none
_refine_ls_goodness_of_fit_ref 1.022
_refine_ls_hydrogen_treatment mixed
_refine_ls_matrix_type full
_refine_ls_number_parameters 343
_refine_ls_number_reflns 3399
_refine_ls_number_restraints 2
_refine_ls_restrained_S_all 1.022
_refine_ls_R_factor_all 0.1712
_refine_ls_R_factor_gt 0.0863
_refine_ls_shift/su_max 0.030
_refine_ls_shift/su_mean 0.007
_refine_ls_structure_factor_coef Fsqd
_refine_ls_weighting_details 'calc w=1/[\s^2^(Fo^2^)+(0.0682P)^2^+0.0000P] where P=(Fo^2^+2Fc^2^)/3'
_refine_ls_weighting_scheme calc
_refine_ls_wR_factor_gt 0.1547
_refine_ls_wR_factor_ref 0.1939
_reflns_number_gt 1837
_reflns_number_total 3399
_reflns_threshold_expression >2\s(I)
_cod_data_source_file eCrystal-1427.cif
_cod_data_source_block 2010sl0009a
_cod_depositor_comments
;
Citation :
Tizzard, G and Threlfall, T and Ling, S and Coles, S (2010) 
University of Southampton, Crystal Structure Report Archive. 
(doi:10.5258/ecrystals/1427)

More at:
http://ecrystals.chem.soton.ac.uk/1427/
;
_cod_database_code 1520482

loop_
_symmetry_equiv_pos_as_xyz
'x, y, z'
'x, -y, z+1/2'
'x+1/2, y+1/2, z'
'x+1/2, -y+1/2, z+1/2'

loop_
_atom_site_label
_atom_site_type_symbol
_atom_site_fract_x
_atom_site_fract_y
_atom_site_fract_z
_atom_site_U_iso_or_equiv
_atom_site_adp_type
_atom_site_occupancy
_atom_site_symmetry_multiplicity
_atom_site_calc_flag
_atom_site_refinement_flags
_atom_site_disorder_assembly
_atom_site_disorder_group
F1 F 0.8258(14) 0.33134(10) 0.2901(4) 0.0355(14) Uani 1 1 d . . .
F2 F 1.3630(15) 0.40569(11) 0.1829(4) 0.0388(15) Uani 1 1 d . . .
F3 F 0.2477(15) 0.20464(11) 0.3003(4) 0.0436(16) Uani 1 1 d . . .
F4 F 0.8913(15) 0.28591(11) 0.4090(4) 0.0436(16) Uani 1 1 d . . .
F5 F 0.8235(15) 0.15564(11) 0.6047(4) 0.0390(15) Uani 1 1 d . . .
F6 F 1.2242(16) 0.50107(11) 0.1656(5) 0.0463(16) Uani 1 1 d . . .
F7 F 0.7017(16) 0.25098(11) 0.6232(5) 0.0477(16) Uani 1 1 d . . .
F8 F 1.0951(15) 0.45462(11) 0.4874(4) 0.0427(16) Uani 1 1 d . . .
F9 F 0.1792(14) 0.08141(11) 0.4989(4) 0.0419(15) Uani 1 1 d . . .
F10 F 0.1273(15) 0.03595(11) 0.3787(4) 0.0443(16) Uani 1 1 d . . .
N1 N 0.4852(19) 0.15512(16) 0.3826(6) 0.0268(19) Uani 1 1 d . . .
C30 C 0.647(2) 0.2269(2) 0.5664(8) 0.031(3) Uani 1 1 d . . .
C1 C 0.416(2) 0.20390(19) 0.4045(8) 0.032(3) Uani 1 1 d . . .
C2 C 1.221(3) 0.4291(2) 0.3384(8) 0.033(2) Uani 1 1 d . . .
C3 C 0.294(2) 0.05962(18) 0.2272(8) 0.027(2) Uani 1 1 d . . .
H3 H 0.2681 0.0434 0.1846 0.032 Uiso 1 1 calc R . .
N2 N 1.2415(19) 0.40493(16) 0.4054(6) 0.0277(19) Uani 1 1 d . . .
C5 C 1.037(3) 0.3099(2) 0.4557(9) 0.037(3) Uani 1 1 d . . .
C6 C 0.522(2) 0.17875(17) 0.4508(7) 0.022(2) Uani 1 1 d . . .
C7 C 0.361(2) 0.10782(19) 0.3555(7) 0.024(2) Uani 1 1 d . . .
C8 C 1.006(2) 0.33279(18) 0.3930(7) 0.025(2) Uani 1 1 d . . .
C9 C 1.148(2) 0.35725(17) 0.4346(7) 0.019(2) Uani 1 1 d . . .
C10 C 0.430(2) 0.10778(19) 0.2474(8) 0.028(2) Uani 1 1 d . . .
H10 H 0.5011 0.1243 0.2161 0.033 Uiso 1 1 calc R . .
C11 C 0.466(2) 0.2284(2) 0.4593(8) 0.038(3) Uani 1 1 d . . .
H11 H 0.3817 0.2452 0.4264 0.045 Uiso 1 1 calc R . .
C12 C 0.258(3) 0.0829(2) 0.3932(7) 0.031(3) Uani 1 1 d . . .
C13 C 1.288(2) 0.42953(19) 0.2303(7) 0.025(2) Uani 1 1 d . . .
C14 C 1.297(3) 0.4531(2) 0.1703(8) 0.032(2) Uani 1 1 d . . .
H14 H 1.3467 0.4530 0.0974 0.039 Uiso 1 1 calc R . .
C15 C 0.395(2) 0.0839(2) 0.1849(7) 0.027(2) Uani 1 1 d . . .
H15 H 0.4427 0.0844 0.1117 0.032 Uiso 1 1 calc R . .
C16 C 1.331(2) 0.35782(17) 0.5403(7) 0.024(2) Uani 1 1 d . . .
H16 H 1.4392 0.3744 0.5693 0.028 Uiso 1 1 calc R . .
C17 C 1.109(2) 0.3823(2) 0.3663(7) 0.029(2) Uani 1 1 d . . .
H17 H 0.9848 0.3814 0.2935 0.034 Uiso 1 1 calc R . .
C18 C 0.231(3) 0.05959(17) 0.3318(8) 0.028(2) Uani 1 1 d . . .
C19 C 0.695(2) 0.17926(17) 0.5567(7) 0.024(2) Uani 1 1 d . . .
C20 C 1.227(2) 0.47747(18) 0.2236(8) 0.030(3) Uani 1 1 d . . .
C21 C 1.155(3) 0.47855(18) 0.3286(7) 0.029(2) Uani 1 1 d . . .
H21 H 1.1052 0.4954 0.3621 0.035 Uiso 1 1 calc R . .
C22 C 0.764(3) 0.20287(19) 0.6157(8) 0.031(2) Uani 1 1 d . . .
H22 H 0.8882 0.2025 0.6884 0.037 Uiso 1 1 calc R . .
C23 C 0.391(2) 0.1325(2) 0.4216(7) 0.026(2) Uani 1 1 d . . .
H23 H 0.3401 0.1318 0.4944 0.031 Uiso 1 1 calc R . .
C24 C 1.360(3) 0.3344(2) 0.6041(8) 0.035(3) Uani 1 1 d . . .
H24 H 1.4790 0.3353 0.6774 0.042 Uiso 1 1 calc R . .
C25 C 1.158(2) 0.45416(19) 0.3825(7) 0.027(2) Uani 1 1 d . . .
C26 C 1.214(3) 0.3097(2) 0.5615(8) 0.036(3) Uani 1 1 d . . .
H26 H 1.2361 0.2934 0.6038 0.043 Uiso 1 1 calc R . .

loop_
_atom_site_aniso_label
_atom_site_aniso_U_11
_atom_site_aniso_U_22
_atom_site_aniso_U_33
_atom_site_aniso_U_23
_atom_site_aniso_U_13
_atom_site_aniso_U_12
F1 0.044(4) 0.027(3) 0.032(3) -0.002(2) -0.006(3) -0.004(3)
F2 0.056(4) 0.031(3) 0.032(3) -0.005(3) 0.015(3) 0.003(3)
F3 0.059(4) 0.030(3) 0.036(4) 0.003(3) -0.010(3) 0.000(3)
F4 0.056(4) 0.022(3) 0.051(4) -0.004(3) 0.002(3) -0.009(3)
F5 0.051(4) 0.028(3) 0.034(3) -0.004(2) -0.007(3) 0.001(3)
F6 0.068(4) 0.029(3) 0.043(4) 0.018(3) 0.011(3) -0.002(3)
F7 0.053(4) 0.031(3) 0.055(4) -0.005(3) -0.006(3) 0.000(3)
F8 0.056(4) 0.035(4) 0.039(4) -0.003(3) 0.012(3) -0.003(3)
F9 0.048(4) 0.039(4) 0.039(4) 0.006(3) 0.008(3) -0.004(3)
F10 0.054(4) 0.028(3) 0.051(4) 0.002(3) 0.008(3) -0.001(3)
N1 0.026(5) 0.025(5) 0.029(5) -0.002(4) 0.003(3) -0.001(4)
C30 0.024(6) 0.035(7) 0.032(6) -0.015(5) -0.006(5) -0.002(5)
C1 0.027(6) 0.031(7) 0.035(7) -0.010(5) -0.006(5) -0.009(5)
C2 0.033(6) 0.032(6) 0.033(6) -0.002(5) -0.001(4) -0.003(5)
C3 0.024(5) 0.014(5) 0.041(7) -0.009(4) 0.004(5) 0.000(4)
N2 0.025(5) 0.031(5) 0.028(5) -0.002(4) 0.005(3) 0.002(4)
C5 0.037(6) 0.026(7) 0.050(7) -0.016(6) 0.010(5) -0.007(5)
C6 0.025(5) 0.013(5) 0.028(6) 0.001(4) 0.006(4) -0.001(4)
C7 0.016(5) 0.033(6) 0.022(5) 0.010(5) 0.002(4) 0.000(4)
C8 0.027(5) 0.021(6) 0.026(5) -0.004(4) -0.006(4) 0.000(4)
C9 0.032(5) 0.010(5) 0.016(5) 0.008(4) 0.003(4) 0.009(4)
C10 0.013(5) 0.032(6) 0.035(6) 0.007(5) -0.005(4) 0.001(4)
C11 0.020(6) 0.044(7) 0.048(7) 0.004(5) 0.001(5) -0.008(5)
C12 0.023(5) 0.055(8) 0.016(5) 0.021(5) 0.005(4) 0.013(5)
C13 0.015(5) 0.035(7) 0.025(6) -0.002(5) 0.003(4) -0.007(5)
C14 0.027(6) 0.037(6) 0.032(6) 0.008(5) 0.001(4) -0.002(5)
C15 0.035(6) 0.026(6) 0.019(5) 0.000(4) 0.001(4) -0.002(5)
C16 0.029(5) 0.014(5) 0.028(6) -0.004(4) 0.005(4) 0.000(4)
C17 0.025(6) 0.034(6) 0.026(6) 0.004(4) -0.001(4) -0.002(4)
C18 0.036(6) 0.012(6) 0.036(7) -0.011(5) 0.004(5) -0.007(4)
C19 0.032(6) 0.014(6) 0.024(6) 0.005(4) -0.001(4) -0.002(4)
C20 0.028(6) 0.017(6) 0.048(7) -0.005(5) 0.011(5) 0.004(4)
C21 0.054(7) 0.006(5) 0.026(6) 0.000(4) 0.004(5) 0.011(4)
C22 0.043(7) 0.029(6) 0.017(5) -0.003(4) -0.007(4) 0.014(5)
C23 0.018(5) 0.039(7) 0.021(5) -0.007(5) 0.004(4) 0.000(4)
C24 0.038(7) 0.027(7) 0.039(6) -0.005(5) 0.002(5) 0.000(5)
C25 0.039(7) 0.028(7) 0.014(5) -0.010(4) 0.001(4) 0.001(5)
C26 0.038(6) 0.035(7) 0.034(7) 0.007(5) 0.007(5) 0.006(5)

loop_
_atom_type_symbol
_atom_type_description
_atom_type_scat_dispersion_real
_atom_type_scat_dispersion_imag
_atom_type_scat_source
C C 0.0033 0.0016 'International Tables Vol C Tables 4.2.6.8 and 6.1.1.4'
H H 0.0000 0.0000 'International Tables Vol C Tables 4.2.6.8 and 6.1.1.4'
N N 0.0061 0.0033 'International Tables Vol C Tables 4.2.6.8 and 6.1.1.4'
F F 0.0171 0.0103 'International Tables Vol C Tables 4.2.6.8 and 6.1.1.4'

loop_
_geom_angle_atom_site_label_1
_geom_angle_atom_site_label_2
_geom_angle_atom_site_label_3
_geom_angle
_geom_angle_site_symmetry_1
_geom_angle_site_symmetry_3
C23 N1 C6 118.9(8) . .
C22 C30 F7 119.7(8) . .
C22 C30 C11 123.1(9) . .
F7 C30 C11 117.3(9) . .
F3 C1 C11 117.3(9) . .
F3 C1 C6 118.8(8) . .
C11 C1 C6 123.8(9) . .
C25 C2 C13 115.6(9) . .
C25 C2 N2 119.8(9) . .
C13 C2 N2 124.5(9) . .
C18 C3 C15 117.7(9) . .
C18 C3 H3 121.1 . .
C15 C3 H3 121.1 . .
C17 N2 C2 120.5(8) . .
C8 C5 F4 117.6(9) . .
C8 C5 C26 122.6(9) . .
F4 C5 C26 119.7(9) . .
C19 C6 C1 116.3(8) . .
C19 C6 N1 124.9(8) . .
C1 C6 N1 118.3(8) . .
C12 C7 C10 115.0(9) . .
C12 C7 C23 122.9(9) . .
C10 C7 C23 122.2(8) . .
F1 C8 C5 119.1(8) . .
F1 C8 C9 120.5(8) . .
C5 C8 C9 120.3(8) . .
C8 C9 C16 118.7(8) . .
C8 C9 C17 120.1(8) . .
C16 C9 C17 121.2(8) . .
C15 C10 C7 121.2(9) . .
C15 C10 H10 119.4 . .
C7 C10 H10 119.4 . .
C1 C11 C30 115.8(10) . .
C1 C11 H11 122.1 . .
C30 C11 H11 122.1 . .
C18 C12 C7 123.2(9) . .
C18 C12 F9 118.5(9) . .
C7 C12 F9 118.3(9) . .
F2 C13 C14 117.6(8) . .
F2 C13 C2 118.7(8) . .
C14 C13 C2 123.7(9) . .
C13 C14 C20 115.8(10) . .
C13 C14 H14 122.1 . .
C20 C14 H14 122.1 . .
C3 C15 C10 121.1(9) . .
C3 C15 H15 119.4 . .
C10 C15 H15 119.4 . .
C24 C16 C9 120.7(8) . .
C24 C16 H16 119.7 . .
C9 C16 H16 119.7 . .
N2 C17 C9 119.9(8) . .
N2 C17 H17 120.1 . .
C9 C17 H17 120.1 . .
C3 C18 C12 121.8(9) . .
C3 C18 F10 120.5(8) . .
C12 C18 F10 117.7(9) . .
F5 C19 C6 119.3(8) . .
F5 C19 C22 117.3(8) . .
C6 C19 C22 123.3(8) . .
F6 C20 C21 119.0(8) . .
F6 C20 C14 117.2(9) . .
C21 C20 C14 123.8(9) . .
C20 C21 C25 116.4(8) . .
C20 C21 H21 121.8 . .
C25 C21 H21 121.8 . .
C30 C22 C19 117.7(8) . .
C30 C22 H22 121.2 . .
C19 C22 H22 121.2 . .
N1 C23 C7 120.5(9) . .
N1 C23 H23 119.8 . .
C7 C23 H23 119.8 . .
C16 C24 C26 120.4(10) . .
C16 C24 H24 119.8 . .
C26 C24 H24 119.8 . .
F8 C25 C21 117.8(8) . .
F8 C25 C2 117.4(8) . .
C21 C25 C2 124.8(8) . .
C5 C26 C24 117.3(10) . .
C5 C26 H26 121.4 . .
C24 C26 H26 121.4 . .

loop_
_geom_bond_atom_site_label_1
_geom_bond_atom_site_label_2
_geom_bond_distance
_geom_bond_site_symmetry_2
F1 C8 1.350(9) .
F2 C13 1.351(10) .
F3 C1 1.348(10) .
F4 C5 1.378(10) .
F5 C19 1.350(10) .
F6 C20 1.357(10) .
F7 C30 1.371(10) .
F8 C25 1.355(10) .
F9 C12 1.386(10) .
F10 C18 1.372(10) .
N1 C23 1.273(11) .
N1 C6 1.424(11) .
C30 C22 1.361(13) .
C30 C11 1.397(13) .
C1 C11 1.372(13) .
C1 C6 1.387(12) .
C2 C25 1.376(13) .
C2 C13 1.397(12) .
C2 N2 1.437(11) .
C3 C18 1.350(12) .
C3 C15 1.368(13) .
C3 H3 0.9500 .
N2 C17 1.276(11) .
C5 C8 1.357(13) .
C5 C26 1.376(13) .
C6 C19 1.372(11) .
C7 C12 1.378(12) .
C7 C10 1.400(12) .
C7 C23 1.452(12) .
C8 C9 1.373(12) .
C9 C16 1.382(11) .
C9 C17 1.480(12) .
C10 C15 1.397(13) .
C10 H10 0.9500 .
C11 H11 0.9500 .
C12 C18 1.363(13) .
C13 C14 1.374(13) .
C14 C20 1.401(13) .
C14 H14 0.9500 .
C15 H15 0.9500 .
C16 C24 1.384(13) .
C16 H16 0.9500 .
C17 H17 0.9500 .
C19 C22 1.368(12) .
C20 C21 1.368(12) .
C21 C25 1.365(12) .
C21 H21 0.9500 .
C22 H22 0.9500 .
C23 H23 0.9500 .
C24 C26 1.393(14) .
C24 H24 0.9500 .
C26 H26 0.9500 .
